data_7038746
loop_
_publ_author_name
'Zhang, Suyun'
'Xiang, Hongping'
'Guo, Wenbin'
'Tang, Yingying'
'Cui, Meiyan'
'He, Zhangzhen'

_publ_section_title
;
 Synthesis, characterization, and mechanism analysis of S = 2
 quasi-one-dimensional ferromagnetic semiconductor Pb2Mn(VO4)2(OH).
;
_journal_issue 16
_journal_name_full 'Dalton transactions (Cambridge, England : 2003)'
_journal_page_first 7022
_journal_page_last 7027
_journal_paper_doi 10.1039/c6dt00412a
_journal_volume 45
_journal_year 2016
_chemical_formula_sum 'H Mn O9 Pb2 V2'
_chemical_formula_weight 716.21
_space_group_crystal_system monoclinic
_space_group_IT_number 11
_space_group_name_Hall '-P 2yb'
_space_group_name_H-M_alt 'P 1 21/m 1'
_atom_sites_solution_hydrogens geom
_atom_sites_solution_primary direct
_atom_sites_solution_secondary difmap
_audit_creation_method SHELXL-97
_cell_angle_alpha 90.00
_cell_angle_beta 111.232(14)
_cell_angle_gamma 90.00
_cell_formula_units_Z 2
_cell_length_a 7.672(7)
_cell_length_b 6.168(5)
_cell_length_c 8.781(9)
_cell_measurement_reflns_used 1205
_cell_measurement_temperature 293(2)
_cell_measurement_theta_max 27.4276
_cell_measurement_theta_min 2.4883
_cell_volume 387.3(6)
_computing_structure_refinement 'SHELXL-97 (Sheldrick, 1997)'
_computing_structure_solution 'SHELXS-97 (Sheldrick, 1990)'
_diffrn_ambient_temperature 293(2)
_diffrn_measured_fraction_theta_full 0.985
_diffrn_measured_fraction_theta_max 0.985
_diffrn_measurement_device_type Saturn724+(2x2binmode)
_diffrn_measurement_method CCD_Profile_fitting
_diffrn_radiation_monochromator graphite
_diffrn_radiation_source 'fine-focus sealed tube'
_diffrn_radiation_type MoK\a
_diffrn_radiation_wavelength 0.71073
_diffrn_reflns_av_R_equivalents 0.0828
_diffrn_reflns_av_sigmaI/netI 0.0825
_diffrn_reflns_limit_h_max 9
_diffrn_reflns_limit_h_min -9
_diffrn_reflns_limit_k_max 7
_diffrn_reflns_limit_k_min -7
_diffrn_reflns_limit_l_max 11
_diffrn_reflns_limit_l_min -10
_diffrn_reflns_number 3253
_diffrn_reflns_theta_full 27.45
_diffrn_reflns_theta_max 27.45
_diffrn_reflns_theta_min 2.85
_exptl_absorpt_coefficient_mu 47.256
_exptl_absorpt_correction_T_max 1.0000
_exptl_absorpt_correction_T_min 0.6309
_exptl_absorpt_correction_type multi-scan
_exptl_crystal_colour dark-red
_exptl_crystal_density_diffrn 6.141
_exptl_crystal_density_method 'not measured'
_exptl_crystal_description brick
_exptl_crystal_F_000 616
_exptl_crystal_size_max 0.10
_exptl_crystal_size_mid 0.08
_exptl_crystal_size_min 0.04
_refine_diff_density_max 1.356
_refine_diff_density_min -1.983
_refine_diff_density_rms 0.302
_refine_ls_extinction_coef 0.0010(2)
_refine_ls_extinction_expression Fc^*^=kFc[1+0.001xFc^2^\l^3^/sin(2\q)]^-1/4^
_refine_ls_extinction_method SHELXL
_refine_ls_goodness_of_fit_ref 1.062
_refine_ls_hydrogen_treatment constr
_refine_ls_matrix_type full
_refine_ls_number_parameters 80
_refine_ls_number_reflns 949
_refine_ls_number_restraints 6
_refine_ls_restrained_S_all 1.060
_refine_ls_R_factor_all 0.0367
_refine_ls_R_factor_gt 0.0324
_refine_ls_shift/su_max 0.001
_refine_ls_shift/su_mean 0.000
_refine_ls_structure_factor_coef Fsqd
_refine_ls_weighting_details 'calc w=1/[\s^2^(Fo^2^)+(0.0238P)^2^+0.0000P] where P=(Fo^2^+2Fc^2^)/3'
_refine_ls_weighting_scheme calc
_refine_ls_wR_factor_gt 0.0678
_refine_ls_wR_factor_ref 0.0700
_reflns_number_gt 878
_reflns_number_total 949
_reflns_threshold_expression >2sigma(I)
_cod_data_source_file c6dt00412a2.cif
_cod_data_source_block 1
_cod_depositor_comments
;
 Removing the "&#x00EF;&#x00BF;&#x00BD;&#x00EF;&#x00BF;&#x00BD;" string
 from the beginning and end of some data values.

 Antanas Vaitkus,
 2018-08-09

 Updating space group information.

 Antanas Vaitkus,
 2018-08-09

The following automatic conversions were performed:

'_exptl_absorpt_correction_type' value 'Multi-scan' changed to
'multi-scan' according to
/usr/data/users/saulius/crontab/automatic-downloads/rss-feeds/RSC/lib/dictionaries/cif_core.dic
dictionary named 'cif_core.dic' version 2.4.2 from 2011-04-26.

Automatic conversion script
Id: cif_fix_values 4268 2015-11-12 08:31:59Z antanas 

 Adding full bibliography for 7038746.cif.
;
_cod_original_sg_symbol_H-M P2(1)/m
_cod_database_code 7038746

loop_
_space_group_symop_id
_space_group_symop_operation_xyz
1 'x, y, z'
2 '-x, y+1/2, -z'
3 '-x, -y, -z'
4 'x, -y-1/2, z'

loop_
_atom_site_label
_atom_site_type_symbol
_atom_site_fract_x
_atom_site_fract_y
_atom_site_fract_z
_atom_site_U_iso_or_equiv
_atom_site_adp_type
_atom_site_occupancy
_atom_site_symmetry_multiplicity
_atom_site_calc_flag
_atom_site_refinement_flags
Pb1 Pb 0.27022(6) 0.2500 0.75290(5) 0.01883(19) Uani 1 2 d S
Pb2 Pb 0.66948(7) 0.2500 1.59343(7) 0.0259(2) Uani 1 2 d S
Mn Mn 0.0000 0.0000 0.0000 0.0078(4) Uani 1 2 d S
V1 V 0.0407(2) 0.2500 0.3359(2) 0.0088(5) Uani 1 2 d S
V2 V 0.4495(2) 0.2500 1.1759(2) 0.0090(5) Uani 1 2 d S
O1 O -0.1700(9) 0.2500 -0.0751(10) 0.0101(18) Uani 1 2 d SU
H1 H -0.2312 0.2500 -0.0115 0.012 Uiso 1 2 d SR
O2 O -0.0117(7) 0.0130(9) 0.2160(7) 0.0162(12) Uani 1 1 d .
O3 O -0.0780(11) 0.2500 0.4597(10) 0.0209(19) Uani 1 2 d S
O4 O 0.2676(10) 0.2500 0.4540(9) 0.0208(19) Uani 1 2 d S
O5 O 0.5591(10) 0.2500 1.0426(10) 0.027(2) Uani 1 2 d S
O6 O 0.2114(9) 0.2500 1.0589(9) 0.0122(17) Uani 1 2 d S
O7 O 0.5117(7) 0.0235(9) 1.2989(7) 0.0141(12) Uani 1 1 d .

loop_
_atom_site_aniso_label
_atom_site_aniso_U_11
_atom_site_aniso_U_22
_atom_site_aniso_U_33
_atom_site_aniso_U_23
_atom_site_aniso_U_13
_atom_site_aniso_U_12
Pb1 0.0190(3) 0.0191(3) 0.0197(3) 0.000 0.0086(2) 0.000
Pb2 0.0250(3) 0.0299(4) 0.0282(4) 0.000 0.0162(2) 0.000
Mn 0.0062(7) 0.0097(9) 0.0082(9) 0.0007(7) 0.0035(6) 0.0023(7)
V1 0.0087(9) 0.0108(12) 0.0083(11) 0.000 0.0047(8) 0.000
V2 0.0028(9) 0.0116(12) 0.0128(12) 0.000 0.0031(8) 0.000
O1 0.009(3) 0.011(3) 0.014(3) 0.000 0.008(2) 0.000
O2 0.023(3) 0.011(3) 0.018(3) -0.003(3) 0.010(2) -0.004(2)
O3 0.028(4) 0.019(5) 0.028(5) 0.000 0.024(4) 0.000
O4 0.013(4) 0.028(5) 0.019(5) 0.000 0.003(3) 0.000
O5 0.016(4) 0.041(6) 0.029(5) 0.000 0.016(4) 0.000
O6 0.009(4) 0.012(4) 0.013(4) 0.000 0.001(3) 0.000
O7 0.011(3) 0.008(3) 0.022(3) 0.002(2) 0.004(2) 0.002(2)

loop_
_atom_type_symbol
_atom_type_description
_atom_type_scat_dispersion_real
_atom_type_scat_dispersion_imag
_atom_type_scat_source
O O 0.0106 0.0060 'International Tables Vol C Tables 4.2.6.8 and 6.1.1.4'
V V 0.3005 0.5294 'International Tables Vol C Tables 4.2.6.8 and 6.1.1.4'
Mn Mn 0.3368 0.7283 'International Tables Vol C Tables 4.2.6.8 and 6.1.1.4'
Pb Pb -3.3944 10.1111 'International Tables Vol C Tables 4.2.6.8 and 6.1.1.4'
H H 0.0000 0.0000 'International Tables Vol C Tables 4.2.6.8 and 6.1.1.4'

loop_
_geom_angle_atom_site_label_1
_geom_angle_atom_site_label_2
_geom_angle_atom_site_label_3
_geom_angle
_geom_angle_site_symmetry_1
_geom_angle_site_symmetry_3
O7 Pb1 O7 83.6(2) 2_657 3_657
O7 Pb1 O4 65.49(16) 2_657 .
O7 Pb1 O4 65.49(16) 3_657 .
O7 Pb1 O2 173.82(15) 2_657 3_556
O7 Pb1 O2 100.29(19) 3_657 3_556
O4 Pb1 O2 111.64(17) . 3_556
O7 Pb1 O2 100.29(19) 2_657 2_556
O7 Pb1 O2 173.82(15) 3_657 2_556
O4 Pb1 O2 111.64(17) . 2_556
O2 Pb1 O2 75.4(2) 3_556 2_556
O7 Pb1 O5 78.41(18) 2_657 .
O7 Pb1 O5 78.41(18) 3_657 .
O4 Pb1 O5 130.5(2) . .
O2 Pb1 O5 106.99(19) 3_556 .
O2 Pb1 O5 106.99(19) 2_556 .
O7 Pb2 O7 81.9(2) 3_658 2_658
O7 Pb2 O3 138.99(12) 3_658 1_656
O7 Pb2 O3 138.99(12) 2_658 1_656
O7 Pb2 O1 72.68(16) 3_658 1_657
O7 Pb2 O1 72.68(16) 2_658 1_657
O3 Pb2 O1 111.1(2) 1_656 1_657
O2 Mn O2 180.0(4) 3 .
O2 Mn O1 92.1(3) 3 3
O2 Mn O1 87.9(3) . 3
O2 Mn O1 87.9(3) 3 .
O2 Mn O1 92.1(3) . .
O1 Mn O1 180.0(3) 3 .
O2 Mn O6 91.9(2) 3 3_556
O2 Mn O6 88.1(2) . 3_556
O1 Mn O6 82.5(2) 3 3_556
O1 Mn O6 97.5(2) . 3_556
O2 Mn O6 88.1(2) 3 1_554
O2 Mn O6 91.9(2) . 1_554
O1 Mn O6 97.5(2) 3 1_554
O1 Mn O6 82.5(2) . 1_554
O6 Mn O6 180.0 3_556 1_554
O2 Mn Mn 87.62(16) 3 2_545
O2 Mn Mn 92.38(16) . 2_545
O1 Mn Mn 38.58(16) 3 2_545
O1 Mn Mn 141.42(16) . 2_545
O6 Mn Mn 44.46(13) 3_556 2_545
O6 Mn Mn 135.54(13) 1_554 2_545
O2 Mn Mn 92.38(16) 3 2
O2 Mn Mn 87.62(16) . 2
O1 Mn Mn 141.42(16) 3 2
O1 Mn Mn 38.58(16) . 2
O6 Mn Mn 135.54(13) 3_556 2
O6 Mn Mn 44.46(13) 1_554 2
Mn Mn Mn 180.0 2_545 2
O3 V1 O4 106.9(4) . .
O3 V1 O2 109.4(2) . .
O4 V1 O2 109.4(2) . .
O3 V1 O2 109.4(2) . 4_565
O4 V1 O2 109.4(2) . 4_565
O2 V1 O2 112.2(4) . 4_565
O5 V2 O7 110.1(2) . 4_565
O5 V2 O7 110.1(2) . .
O7 V2 O7 108.2(4) 4_565 .
O5 V2 O6 105.8(4) . .
O7 V2 O6 111.3(2) 4_565 .
O7 V2 O6 111.3(2) . .
Mn O1 Mn 102.8(3) 2 .
Mn O1 Pb2 110.3(2) 2 1_453
Mn O1 Pb2 110.3(2) . 1_453
V1 O2 Mn 122.7(3) . .
V1 O2 Pb1 117.6(3) . 3_556
Mn O2 Pb1 112.2(2) . 3_556
V1 O3 Pb2 167.0(5) . 1_454
V1 O4 Pb1 104.5(3) . .
V2 O5 Pb1 102.2(3) . .
V2 O6 Mn 132.62(17) . 1_556
V2 O6 Mn 132.62(17) . 2_556
Mn O6 Mn 91.1(3) 1_556 2_556
V2 O7 Pb1 118.6(3) . 3_657
V2 O7 Pb2 134.2(3) . 3_658
Pb1 O7 Pb2 96.28(19) 3_657 3_658

loop_
_geom_bond_atom_site_label_1
_geom_bond_atom_site_label_2
_geom_bond_distance
_geom_bond_site_symmetry_2
Pb1 O7 2.531(5) 2_657
Pb1 O7 2.531(5) 3_657
Pb1 O4 2.618(8) .
Pb1 O2 2.652(6) 3_556
Pb1 O2 2.652(5) 2_556
Pb1 O5 2.701(8) .
Pb2 O7 2.573(5) 3_658
Pb2 O7 2.573(5) 2_658
Pb2 O3 2.604(8) 1_656
Pb2 O1 2.719(8) 1_657
Mn O2 1.933(6) 3
Mn O2 1.933(6) .
Mn O1 1.972(4) 3
Mn O1 1.972(4) .
Mn O6 2.160(5) 3_556
Mn O6 2.160(5) 1_554
Mn Mn 3.084(3) 2_545
Mn Mn 3.084(3) 2
V1 O3 1.651(8) .
V1 O4 1.673(7) .
V1 O2 1.761(6) .
V1 O2 1.761(6) 4_565
V2 O5 1.670(8) .
V2 O7 1.725(6) 4_565
V2 O7 1.725(6) .
V2 O6 1.742(7) .
O1 Mn 1.972(4) 2
O1 Pb2 2.719(8) 1_453
O2 Pb1 2.652(5) 3_556
O3 Pb2 2.604(8) 1_454
O6 Mn 2.160(5) 1_556
O6 Mn 2.160(5) 2_556
O7 Pb1 2.531(5) 3_657
O7 Pb2 2.573(5) 3_658
